data_4310599
loop_
_publ_author_name
'Eric Fournier'
'St\'ephanie Sicard'
'Andreas Decken'
'Pierre D. Harvey'

_publ_section_title
;
 Organometallic Oligomers Based on 1,8-Diisocyano-p-menthane (dmb):
 Syntheses and Characterization of the {[M(diphos)(dmb)]BF4}n and
 {[Pd2(diphos)2(dmb)](ClO4)2}n Materials (M = Cu, Ag; diphos = dppe, dppp)
;
_journal_name_full 'Inorganic Chemistry'
_journal_page_first 1491
_journal_page_last 1501
_journal_paper_doi 10.1021/ic034780z
_journal_volume 43
_journal_year 2004
_chemical_formula_sum 'C36 H42 Ag B F4 N2 P2'
_chemical_formula_weight 759.34
_chemical_name_systematic
; 
 ? 
;
_space_group_IT_number 14
_symmetry_cell_setting monoclinic
_symmetry_space_group_name_Hall '-P 2yn'
_symmetry_space_group_name_H-M 'P 1 21/n 1'
_atom_sites_solution_hydrogens geom
_atom_sites_solution_primary direct
_atom_sites_solution_secondary difmap
_audit_creation_method SHELXL-97
_cell_angle_alpha 90.00
_cell_angle_beta 103.3810(10)
_cell_angle_gamma 90.00
_cell_formula_units_Z 4
_cell_length_a 14.1130(8)
_cell_length_b 10.2075(6)
_cell_length_c 25.8175(16)
_cell_measurement_temperature 173(2)
_cell_volume 3618.3(4)
_computing_cell_refinement 'Bruker XSCANS'
_computing_data_collection 'Bruker XSCANS'
_computing_data_reduction 'Bruker SHELXTL'
_computing_molecular_graphics 'Bruker SHELXTL'
_computing_publication_material 'Bruker SHELXTL'
_computing_structure_refinement 'SHELXL-97 (Sheldrick, 1997)'
_computing_structure_solution 'SHELXS-97 (Sheldrick, 1990)'
_diffrn_ambient_temperature 173(2)
_diffrn_measured_fraction_theta_full 0.988
_diffrn_measured_fraction_theta_max 0.988
_diffrn_measurement_device_type 'Bruker P4'
_diffrn_measurement_method '\w scans'
_diffrn_radiation_monochromator graphite
_diffrn_radiation_source 'fine-focus sealed tube'
_diffrn_radiation_type MoK\a
_diffrn_radiation_wavelength 0.71073
_diffrn_reflns_av_R_equivalents 0.0216
_diffrn_reflns_av_sigmaI/netI 0.0198
_diffrn_reflns_limit_h_max 18
_diffrn_reflns_limit_h_min -17
_diffrn_reflns_limit_k_max 13
_diffrn_reflns_limit_k_min -11
_diffrn_reflns_limit_l_max 33
_diffrn_reflns_limit_l_min -31
_diffrn_reflns_number 25093
_diffrn_reflns_theta_full 27.50
_diffrn_reflns_theta_max 27.50
_diffrn_reflns_theta_min 1.85
_exptl_absorpt_coefficient_mu 0.693
_exptl_absorpt_correction_type none
_exptl_crystal_colour Colourless
_exptl_crystal_density_diffrn 1.394
_exptl_crystal_density_method 'not measured'
_exptl_crystal_description Parallelepi
_exptl_crystal_F_000 1560
_exptl_crystal_size_max 0.40
_exptl_crystal_size_mid 0.45
_exptl_crystal_size_min 0.45
_refine_diff_density_max 1.074
_refine_diff_density_min -0.224
_refine_diff_density_rms 0.082
_refine_ls_extinction_method none
_refine_ls_goodness_of_fit_ref 1.077
_refine_ls_hydrogen_treatment mixed
_refine_ls_matrix_type full
_refine_ls_number_parameters 556
_refine_ls_number_reflns 8217
_refine_ls_number_restraints 0
_refine_ls_restrained_S_all 1.077
_refine_ls_R_factor_all 0.0324
_refine_ls_R_factor_gt 0.0292
_refine_ls_shift/su_max 0.002
_refine_ls_shift/su_mean 0.000
_refine_ls_structure_factor_coef Fsqd
_refine_ls_weighting_details 'calc w=1/[\s^2^(Fo^2^)+(0.0498P)^2^+1.9892P] where P=(Fo^2^+2Fc^2^)/3'
_refine_ls_weighting_scheme calc
_refine_ls_wR_factor_gt 0.0828
_refine_ls_wR_factor_ref 0.0845
_reflns_number_gt 7508
_reflns_number_total 8217
_reflns_threshold_expression >2sigma(I)
_cod_data_source_file ic034780zsi20031215_104845.cif
_cod_data_source_block ph
_cod_depositor_comments
;
The following automatic conversions were performed:
'_symmetry_cell_setting' value 'Monoclinic' changed to 'monoclinic'
according to '/home/saulius/struct/CIF-dictionaries/cif_core.dic'
dictionary named 'cif_core.dic' version 2.4.1 from 2010-06-29.

Automatic conversion script
Id: cif_fix_enum 1527 2010-12-29 10:47:43Z saulius 
;
_cod_database_code 4310599

loop_
_symmetry_equiv_pos_as_xyz
'x, y, z'
'-x+1/2, y+1/2, -z+1/2'
'-x, -y, -z'
'x-1/2, -y-1/2, z-1/2'

loop_
_atom_site_label
_atom_site_type_symbol
_atom_site_fract_x
_atom_site_fract_y
_atom_site_fract_z
_atom_site_U_iso_or_equiv
_atom_site_adp_type
_atom_site_occupancy
_atom_site_symmetry_multiplicity
_atom_site_calc_flag
_atom_site_refinement_flags
_atom_site_disorder_assembly
_atom_site_disorder_group
Ag Ag 0.944931(9) 0.673458(13) 0.104228(5) 0.02351(6) Uani 1 1 d . . .
P1 P 0.98098(3) 0.72197(5) 0.201501(18) 0.02122(10) Uani 1 1 d . . .
P2 P 0.88848(3) 0.45685(5) 0.130669(18) 0.02174(10) Uani 1 1 d . . .
C1 C 0.83932(14) 0.8017(2) 0.05649(8) 0.0293(4) Uani 1 1 d . . .
N1 N 0.77867(12) 0.86748(18) 0.03346(7) 0.0311(4) Uani 1 1 d . . .
C2 C 0.70189(15) 0.9515(2) 0.00287(9) 0.0342(4) Uani 1 1 d . . .
C3 C 0.6905(2) 1.0658(3) 0.03787(13) 0.0529(7) Uani 1 1 d . . .
C4 C 0.60926(18) 0.8706(3) -0.01088(13) 0.0490(6) Uani 1 1 d . . .
C5 C 0.7349(2) 0.9928(3) -0.04633(12) 0.0528(7) Uani 1 1 d . . .
N2 N 1.15556(12) 0.59506(18) 0.07951(7) 0.0311(4) Uani 1 1 d . . .
C6 C 1.08142(14) 0.6359(2) 0.08165(8) 0.0305(4) Uani 1 1 d . . .
C7 C 1.24975(14) 0.5363(2) 0.08009(9) 0.0348(4) Uani 1 1 d . . .
C8 C 1.3228(5) 0.5935(9) 0.1288(4) 0.0377(15) Uiso 0.33 1 d P . .
C9 C 1.2353(7) 0.3874(9) 0.0830(4) 0.0531(19) Uiso 0.33 1 d P . .
C10 C 1.2793(7) 0.5713(12) 0.0281(4) 0.053(2) Uiso 0.33 1 d P . .
C8A C 1.3258(6) 0.6283(9) 0.1104(4) 0.0463(18) Uiso 0.33 1 d P . .
C9A C 1.2512(6) 0.3989(8) 0.1112(4) 0.0455(16) Uiso 0.33 1 d P . .
C10A C 1.2589(6) 0.5102(10) 0.0246(3) 0.0476(18) Uiso 0.33 1 d P . .
C8B C 1.3093(6) 0.5353(10) 0.1355(4) 0.0501(19) Uiso 0.33 1 d P . .
C9B C 1.2262(7) 0.4089(9) 0.0510(4) 0.056(2) Uiso 0.33 1 d P . .
C10B C 1.2967(6) 0.6302(9) 0.0418(3) 0.0436(16) Uiso 0.33 1 d P . .
C11 C 0.92024(14) 0.58743(19) 0.22759(8) 0.0253(4) Uani 1 1 d . . .
C12 C 0.93602(14) 0.45490(19) 0.20318(7) 0.0260(4) Uani 1 1 d . . .
C13 C 1.10784(13) 0.71523(19) 0.23640(8) 0.0260(4) Uani 1 1 d . . .
C14 C 1.17341(15) 0.7828(2) 0.21392(9) 0.0364(5) Uani 1 1 d . . .
C15 C 1.27175(17) 0.7811(3) 0.23718(11) 0.0479(6) Uani 1 1 d . . .
C16 C 1.30518(18) 0.7090(3) 0.28221(13) 0.0542(7) Uani 1 1 d . . .
C17 C 1.2419(2) 0.6400(3) 0.30454(12) 0.0543(7) Uani 1 1 d . . .
C18 C 1.14235(17) 0.6442(2) 0.28225(10) 0.0393(5) Uani 1 1 d . . .
C19 C 0.93059(13) 0.86655(19) 0.22596(7) 0.0246(4) Uani 1 1 d . . .
C20 C 0.98655(15) 0.9558(2) 0.26012(8) 0.0308(4) Uani 1 1 d . . .
C21 C 0.94436(17) 1.0675(2) 0.27505(9) 0.0351(4) Uani 1 1 d . . .
C22 C 0.84657(16) 1.0904(2) 0.25616(9) 0.0346(4) Uani 1 1 d . . .
C23 C 0.79083(16) 1.0026(2) 0.22179(10) 0.0349(5) Uani 1 1 d . . .
C24 C 0.83250(14) 0.8914(2) 0.20636(8) 0.0298(4) Uani 1 1 d . . .
C25 C 0.93342(13) 0.30481(19) 0.10862(7) 0.0232(3) Uani 1 1 d . . .
C26 C 0.94205(14) 0.18853(19) 0.13746(8) 0.0273(4) Uani 1 1 d . . .
C27 C 0.97694(15) 0.0766(2) 0.11820(9) 0.0320(4) Uani 1 1 d . . .
C28 C 1.00418(16) 0.0794(2) 0.07052(9) 0.0343(4) Uani 1 1 d . . .
C29 C 0.99650(18) 0.1938(2) 0.04181(10) 0.0359(5) Uani 1 1 d . . .
C30 C 0.96139(15) 0.3060(2) 0.06075(8) 0.0293(4) Uani 1 1 d . . .
C31 C 0.75800(13) 0.43437(19) 0.12182(8) 0.0260(4) Uani 1 1 d . . .
C32 C 0.69738(16) 0.5366(2) 0.10100(10) 0.0372(5) Uani 1 1 d . . .
C33 C 0.59740(17) 0.5241(3) 0.09187(12) 0.0499(6) Uani 1 1 d . . .
C34 C 0.55867(17) 0.4075(3) 0.10355(13) 0.0509(7) Uani 1 1 d . . .
C35 C 0.61770(19) 0.3064(3) 0.12526(15) 0.0529(7) Uani 1 1 d . . .
C36 C 0.71772(17) 0.3191(2) 0.13468(12) 0.0409(5) Uani 1 1 d . . .
B B 0.51298(18) 0.8886(2) 0.13812(10) 0.0338(5) Uani 1 1 d . . .
F1 F 0.51775(15) 1.02300(15) 0.13523(7) 0.0656(5) Uani 1 1 d . . .
F2 F 0.47942(13) 0.83769(15) 0.08842(6) 0.0540(4) Uani 1 1 d . . .
F3 F 0.60218(13) 0.8372(2) 0.16106(10) 0.0796(6) Uani 1 1 d . . .
F4 F 0.44941(15) 0.85795(18) 0.16956(8) 0.0678(5) Uani 1 1 d . . .
H3A H 0.751(3) 1.110(3) 0.0466(14) 0.068(10) Uiso 1 1 d . . .
H3B H 0.673(2) 1.033(3) 0.0662(14) 0.058(9) Uiso 1 1 d . . .
H3C H 0.638(2) 1.119(3) 0.0161(14) 0.064(9) Uiso 1 1 d . . .
H4A H 0.614(3) 0.800(4) -0.0319(15) 0.070(11) Uiso 1 1 d . . .
H4B H 0.557(2) 0.929(3) -0.0300(13) 0.058(8) Uiso 1 1 d . . .
H4C H 0.586(2) 0.839(3) 0.0210(13) 0.050(8) Uiso 1 1 d . . .
H5A H 0.740(3) 0.911(4) -0.0689(17) 0.094(13) Uiso 1 1 d . . .
H5B H 0.790(3) 1.039(4) -0.0377(16) 0.080(12) Uiso 1 1 d . . .
H5C H 0.686(2) 1.050(3) -0.0669(13) 0.062(9) Uiso 1 1 d . . .
H11A H 0.9405(16) 0.588(2) 0.2634(9) 0.023(5) Uiso 1 1 d . . .
H11B H 0.8513(16) 0.609(2) 0.2171(8) 0.020(5) Uiso 1 1 d . . .
H12A H 1.0036(18) 0.436(2) 0.2087(10) 0.031(6) Uiso 1 1 d . . .
H12B H 0.9079(18) 0.388(3) 0.2182(10) 0.034(6) Uiso 1 1 d . . .
H14 H 1.151(2) 0.825(2) 0.1834(12) 0.038(7) Uiso 1 1 d . . .
H15 H 1.328(3) 0.831(4) 0.2219(17) 0.088(13) Uiso 1 1 d . . .
H16 H 1.373(3) 0.716(4) 0.3021(17) 0.096(13) Uiso 1 1 d . . .
H17 H 1.267(3) 0.593(3) 0.3394(14) 0.073(10) Uiso 1 1 d . . .
H18 H 1.101(2) 0.596(3) 0.2966(11) 0.043(7) Uiso 1 1 d . . .
H20 H 1.0507(19) 0.945(2) 0.2716(10) 0.034(6) Uiso 1 1 d . . .
H21 H 0.980(2) 1.122(3) 0.2983(12) 0.048(7) Uiso 1 1 d . . .
H22 H 0.8196(19) 1.163(2) 0.2640(11) 0.035(7) Uiso 1 1 d . . .
H23 H 0.734(2) 1.016(3) 0.2096(11) 0.040(7) Uiso 1 1 d . . .
H24 H 0.8006(18) 0.835(2) 0.1839(10) 0.028(6) Uiso 1 1 d . . .
H26 H 0.9236(19) 0.182(2) 0.1685(11) 0.030(6) Uiso 1 1 d . . .
H27 H 0.9769(19) -0.001(3) 0.1364(11) 0.038(7) Uiso 1 1 d . . .
H28 H 1.025(2) 0.009(3) 0.0591(12) 0.046(7) Uiso 1 1 d . . .
H29 H 1.012(2) 0.206(3) 0.0133(13) 0.057(9) Uiso 1 1 d . . .
H30 H 0.9570(17) 0.381(2) 0.0415(10) 0.028(6) Uiso 1 1 d . . .
H32 H 0.722(2) 0.613(3) 0.0932(11) 0.043(7) Uiso 1 1 d . . .
H33 H 0.553(3) 0.593(4) 0.0725(15) 0.078(11) Uiso 1 1 d . . .
H34 H 0.493(3) 0.397(3) 0.0953(14) 0.068(10) Uiso 1 1 d . . .
H35 H 0.597(2) 0.237(3) 0.1334(13) 0.057(9) Uiso 1 1 d . . .
H36 H 0.7569(19) 0.243(3) 0.1502(10) 0.040(7) Uiso 1 1 d . . .

loop_
_atom_site_aniso_label
_atom_site_aniso_U_11
_atom_site_aniso_U_22
_atom_site_aniso_U_33
_atom_site_aniso_U_23
_atom_site_aniso_U_13
_atom_site_aniso_U_12
Ag 0.02227(8) 0.02513(9) 0.02335(9) 0.00238(5) 0.00571(6) 0.00196(5)
P1 0.0198(2) 0.0226(2) 0.0216(2) -0.00161(17) 0.00537(16) -0.00101(16)
P2 0.0209(2) 0.0213(2) 0.0228(2) -0.00033(17) 0.00451(17) -0.00091(16)
C1 0.0266(9) 0.0295(9) 0.0309(10) 0.0011(8) 0.0047(8) -0.0002(8)
N1 0.0287(8) 0.0303(8) 0.0330(9) 0.0021(7) 0.0043(7) 0.0034(7)
C2 0.0270(9) 0.0365(11) 0.0368(11) 0.0077(9) 0.0029(8) 0.0107(8)
C3 0.0504(15) 0.0447(15) 0.0605(18) -0.0038(13) 0.0064(13) 0.0166(12)
C4 0.0316(11) 0.0512(15) 0.0587(16) 0.0051(13) -0.0006(11) 0.0039(11)
C5 0.0444(14) 0.0648(18) 0.0500(15) 0.0249(14) 0.0125(12) 0.0190(13)
N2 0.0259(8) 0.0368(9) 0.0309(9) -0.0018(7) 0.0072(7) 0.0007(7)
C6 0.0284(9) 0.0364(10) 0.0277(9) 0.0008(8) 0.0085(8) 0.0008(8)
C7 0.0234(9) 0.0391(11) 0.0420(12) -0.0066(9) 0.0075(8) 0.0053(8)
C11 0.0271(9) 0.0283(9) 0.0220(9) -0.0015(7) 0.0085(7) -0.0039(7)
C12 0.0295(9) 0.0244(9) 0.0232(9) 0.0008(7) 0.0040(7) -0.0034(7)
C13 0.0213(8) 0.0257(9) 0.0298(9) -0.0037(7) 0.0032(7) -0.0002(7)
C14 0.0271(10) 0.0456(12) 0.0361(11) 0.0024(10) 0.0067(8) -0.0049(9)
C15 0.0258(10) 0.0599(16) 0.0573(15) -0.0030(13) 0.0086(10) -0.0085(10)
C16 0.0256(11) 0.0618(16) 0.0673(18) -0.0019(14) -0.0054(11) 0.0005(11)
C17 0.0393(13) 0.0574(16) 0.0556(16) 0.0121(13) -0.0107(12) 0.0036(12)
C18 0.0331(11) 0.0419(12) 0.0388(12) 0.0073(10) 0.0002(9) -0.0035(9)
C19 0.0262(9) 0.0254(9) 0.0240(9) -0.0012(7) 0.0092(7) -0.0001(7)
C20 0.0291(10) 0.0317(10) 0.0295(10) -0.0042(8) 0.0027(8) 0.0017(8)
C21 0.0423(11) 0.0303(10) 0.0312(10) -0.0090(9) 0.0057(9) -0.0017(9)
C22 0.0394(11) 0.0288(10) 0.0402(11) -0.0033(9) 0.0191(9) 0.0049(8)
C23 0.0260(10) 0.0376(12) 0.0439(12) -0.0025(9) 0.0140(9) 0.0044(8)
C24 0.0254(9) 0.0315(10) 0.0333(10) -0.0061(8) 0.0086(8) -0.0020(8)
C25 0.0197(8) 0.0233(9) 0.0260(9) -0.0013(7) 0.0041(7) -0.0009(6)
C26 0.0279(9) 0.0271(9) 0.0278(10) 0.0028(7) 0.0083(8) 0.0008(7)
C27 0.0333(10) 0.0237(9) 0.0386(11) 0.0039(8) 0.0077(8) 0.0016(8)
C28 0.0351(10) 0.0275(10) 0.0417(12) -0.0078(9) 0.0115(9) 0.0021(8)
C29 0.0437(12) 0.0352(11) 0.0333(11) -0.0046(9) 0.0182(10) -0.0020(9)
C30 0.0346(10) 0.0255(9) 0.0291(10) 0.0014(8) 0.0103(8) -0.0016(8)
C31 0.0220(8) 0.0281(9) 0.0287(9) -0.0064(7) 0.0076(7) -0.0022(7)
C32 0.0285(10) 0.0347(11) 0.0497(13) 0.0035(10) 0.0116(9) 0.0012(8)
C33 0.0278(11) 0.0506(15) 0.0717(18) 0.0021(13) 0.0119(11) 0.0087(10)
C34 0.0237(10) 0.0512(15) 0.0803(19) -0.0171(13) 0.0169(11) -0.0045(10)
C35 0.0353(12) 0.0354(13) 0.094(2) -0.0117(13) 0.0279(14) -0.0110(10)
C36 0.0310(11) 0.0295(11) 0.0648(16) -0.0016(10) 0.0163(11) -0.0026(8)
B 0.0360(12) 0.0287(11) 0.0334(12) 0.0037(9) 0.0013(9) -0.0028(9)
F1 0.1062(14) 0.0293(7) 0.0574(10) 0.0044(7) 0.0112(9) -0.0138(8)
F2 0.0614(10) 0.0538(9) 0.0420(8) -0.0133(7) 0.0018(7) 0.0051(7)
F3 0.0420(9) 0.0780(13) 0.1012(16) 0.0226(11) -0.0197(10) -0.0018(8)
F4 0.0863(13) 0.0577(10) 0.0729(12) 0.0046(9) 0.0458(11) -0.0068(9)

loop_
_atom_type_symbol
_atom_type_description
_atom_type_scat_dispersion_real
_atom_type_scat_dispersion_imag
_atom_type_scat_source
C C 0.0033 0.0016 'International Tables Vol C Tables 4.2.6.8 and 6.1.1.4'
H H 0.0000 0.0000 'International Tables Vol C Tables 4.2.6.8 and 6.1.1.4'
B B 0.0013 0.0007 'International Tables Vol C Tables 4.2.6.8 and 6.1.1.4'
N N 0.0061 0.0033 'International Tables Vol C Tables 4.2.6.8 and 6.1.1.4'
F F 0.0171 0.0103 'International Tables Vol C Tables 4.2.6.8 and 6.1.1.4'
P P 0.1023 0.0942 'International Tables Vol C Tables 4.2.6.8 and 6.1.1.4'
Ag Ag -0.8971 1.1015 'International Tables Vol C Tables 4.2.6.8 and 6.1.1.4'

loop_
_geom_angle_atom_site_label_1
_geom_angle_atom_site_label_2
_geom_angle_atom_site_label_3
_geom_angle
_geom_angle_site_symmetry_1
_geom_angle_site_symmetry_3
_geom_angle_publ_flag
C1 Ag C6 119.67(8) . . ?
C1 Ag P1 114.21(6) . . ?
C6 Ag P1 108.57(6) . . ?
C1 Ag P2 118.28(5) . . ?
C6 Ag P2 106.01(6) . . ?
P1 Ag P2 84.504(16) . . ?
C13 P1 C19 106.26(9) . . ?
C13 P1 C11 106.39(9) . . ?
C19 P1 C11 103.17(8) . . ?
C13 P1 Ag 116.20(6) . . ?
C19 P1 Ag 120.47(6) . . ?
C11 P1 Ag 102.60(6) . . ?
C31 P2 C25 105.65(8) . . ?
C31 P2 C12 104.32(9) . . ?
C25 P2 C12 103.79(9) . . ?
C31 P2 Ag 117.09(7) . . ?
C25 P2 Ag 120.92(6) . . ?
C12 P2 Ag 102.93(6) . . ?
N1 C1 Ag 174.96(18) . . ?
C1 N1 C2 178.7(2) . . ?
N1 C2 C3 107.38(19) . . ?
N1 C2 C5 106.49(18) . . ?
C3 C2 C5 112.6(2) . . ?
N1 C2 C4 107.35(19) . . ?
C3 C2 C4 110.8(2) . . ?
C5 C2 C4 111.8(2) . . ?
C6 N2 C7 175.6(2) . . ?
N2 C6 Ag 163.54(18) . . ?
N2 C7 C8B 109.0(4) . . ?
N2 C7 C10A 110.2(4) . . ?
C8B C7 C10A 140.3(5) . . ?
N2 C7 C9B 104.9(4) . . ?
C8B C7 C9B 119.2(6) . . ?
C10A C7 C9B 54.7(5) . . ?
N2 C7 C8A 106.7(4) . . ?
C8B C7 C8A 47.5(5) . . ?
C10A C7 C8A 113.7(5) . . ?
C9B C7 C8A 148.4(5) . . ?
N2 C7 C10 109.1(4) . . ?
C8B C7 C10 129.6(6) . . ?
C10A C7 C10 26.1(4) . . ?
C9B C7 C10 80.7(6) . . ?
C8A C7 C10 90.2(6) . . ?
N2 C7 C9 106.1(4) . . ?
C8B C7 C9 89.9(6) . . ?
C10A C7 C9 85.0(6) . . ?
C9B C7 C9 31.9(4) . . ?
C8A C7 C9 132.8(6) . . ?
C10 C7 C9 109.8(6) . . ?
N2 C7 C8 106.8(3) . . ?
C8B C7 C8 25.1(4) . . ?
C10A C7 C8 131.2(5) . . ?
C9B C7 C8 139.9(5) . . ?
C8A C7 C8 22.7(4) . . ?
C10 C7 C8 111.0(6) . . ?
C9 C7 C8 113.9(6) . . ?
N2 C7 C9A 105.6(3) . . ?
C8B C7 C9A 64.8(5) . . ?
C10A C7 C9A 109.2(5) . . ?
C9B C7 C9A 58.1(5) . . ?
C8A C7 C9A 111.0(5) . . ?
C10 C7 C9A 131.5(5) . . ?
C9 C7 C9A 26.3(4) . . ?
C8 C7 C9A 89.7(5) . . ?
N2 C7 C10B 104.5(3) . . ?
C8B C7 C10B 111.8(5) . . ?
C10A C7 C10B 51.9(4) . . ?
C9B C7 C10B 106.3(5) . . ?
C8A C7 C10B 66.8(5) . . ?
C10 C7 C10B 25.8(4) . . ?
C9 C7 C10B 133.6(5) . . ?
C8 C7 C10B 89.0(5) . . ?
C9A C7 C10B 148.9(4) . . ?
C8A C8 C8B 145(2) . . ?
C8A C8 C7 74.7(12) . . ?
C8B C8 C7 72.1(11) . . ?
C9A C9 C9B 153.8(18) . . ?
C9A C9 C7 82.7(11) . . ?
C9B C9 C7 71.6(10) . . ?
C10A C10 C10B 157(2) . . ?
C10A C10 C7 73.3(12) . . ?
C10B C10 C7 84.0(11) . . ?
C10A C10 C9B 24.9(10) . . ?
C10B C10 C9B 132.4(13) . . ?
C7 C10 C9B 48.9(4) . . ?
C8 C8A C8B 18.6(11) . . ?
C8 C8A C7 82.6(13) . . ?
C8B C8A C7 65.3(6) . . ?
C8 C8A C10B 140.7(15) . . ?
C8B C8A C10B 122.2(8) . . ?
C7 C8A C10B 60.0(4) . . ?
C9 C9A C9B 14.1(10) . . ?
C9 C9A C7 71.0(11) . . ?
C9B C9A C7 57.2(5) . . ?
C9 C9A C8B 121.9(13) . . ?
C9B C9A C8B 107.9(7) . . ?
C7 C9A C8B 53.8(4) . . ?
C10 C10A C10B 11.6(10) . . ?
C10 C10A C9B 143.0(15) . . ?
C10B C10A C9B 131.5(8) . . ?
C10 C10A C7 80.6(12) . . ?
C10B C10A C7 69.0(5) . . ?
C9B C10A C7 62.9(5) . . ?
C8 C8B C8A 16.9(10) . . ?
C8 C8B C7 82.9(12) . . ?
C8A C8B C7 67.2(6) . . ?
C8 C8B C9A 143.5(14) . . ?
C8A C8B C9A 126.8(8) . . ?
C7 C8B C9A 61.4(5) . . ?
C9 C9B C10A 134.0(13) . . ?
C9 C9B C7 76.5(10) . . ?
C10A C9B C7 62.3(5) . . ?
C9 C9B C9A 12.1(8) . . ?
C10A C9B C9A 122.2(8) . . ?
C7 C9B C9A 64.7(5) . . ?
C9 C9B C10 122.4(11) . . ?
C10A C9B C10 12.1(5) . . ?
C7 C9B C10 50.5(4) . . ?
C9A C9B C10 110.5(7) . . ?
C10 C10B C10A 11.2(10) . . ?
C10 C10B C7 70.2(11) . . ?
C10A C10B C7 59.1(5) . . ?
C10 C10B C8A 118.3(12) . . ?
C10A C10B C8A 107.8(7) . . ?
C7 C10B C8A 53.2(4) . . ?
C12 C11 P1 112.77(13) . . ?
C11 C12 P2 110.89(13) . . ?
C18 C13 C14 119.00(19) . . ?
C18 C13 P1 124.06(16) . . ?
C14 C13 P1 116.90(16) . . ?
C15 C14 C13 120.9(2) . . ?
C16 C15 C14 119.5(2) . . ?
C15 C16 C17 120.4(2) . . ?
C16 C17 C18 120.4(3) . . ?
C13 C18 C17 119.6(2) . . ?
C20 C19 C24 119.25(18) . . ?
C20 C19 P1 123.11(15) . . ?
C24 C19 P1 117.51(15) . . ?
C19 C20 C21 120.16(19) . . ?
C22 C21 C20 120.3(2) . . ?
C21 C22 C23 119.8(2) . . ?
C22 C23 C24 120.3(2) . . ?
C23 C24 C19 120.2(2) . . ?
C30 C25 C26 118.58(18) . . ?
C30 C25 P2 117.73(15) . . ?
C26 C25 P2 123.68(15) . . ?
C27 C26 C25 120.48(19) . . ?
C28 C27 C26 120.18(19) . . ?
C27 C28 C29 119.9(2) . . ?
C28 C29 C30 120.2(2) . . ?
C29 C30 C25 120.6(2) . . ?
C32 C31 C36 119.11(19) . . ?
C32 C31 P2 118.26(15) . . ?
C36 C31 P2 122.63(16) . . ?
C31 C32 C33 120.9(2) . . ?
C34 C33 C32 119.1(2) . . ?
C35 C34 C33 120.7(2) . . ?
C34 C35 C36 120.3(2) . . ?
C31 C36 C35 119.9(2) . . ?
F2 B F3 110.3(2) . . ?
F2 B F1 109.8(2) . . ?
F3 B F1 110.7(2) . . ?
F2 B F4 109.6(2) . . ?
F3 B F4 108.5(2) . . ?
F1 B F4 107.7(2) . . ?

loop_
_geom_bond_atom_site_label_1
_geom_bond_atom_site_label_2
_geom_bond_distance
_geom_bond_site_symmetry_2
_geom_bond_publ_flag
Ag C1 2.145(2) . ?
Ag C6 2.1719(19) . ?
Ag P1 2.4939(5) . ?
Ag P2 2.4982(5) . ?
P1 C13 1.8097(19) . ?
P1 C19 1.8139(19) . ?
P1 C11 1.8281(19) . ?
P2 C31 1.8169(18) . ?
P2 C25 1.8171(19) . ?
P2 C12 1.8367(19) . ?
C1 N1 1.141(3) . ?
N1 C2 1.462(3) . ?
C2 C3 1.507(4) . ?
C2 C5 1.511(3) . ?
C2 C4 1.517(3) . ?
N2 C6 1.139(3) . ?
N2 C7 1.455(2) . ?
C7 C8B 1.481(9) . ?
C7 C10A 1.492(9) . ?
C7 C9B 1.500(10) . ?
C7 C8A 1.503(9) . ?
C7 C10 1.537(10) . ?
C7 C9 1.537(10) . ?
C7 C8 1.545(8) . ?
C7 C9A 1.613(8) . ?
C7 C10B 1.624(8) . ?
C8 C8A 0.602(10) . ?
C8 C8B 0.660(10) . ?
C9 C9A 0.721(10) . ?
C9 C9B 0.836(11) . ?
C10 C10A 0.685(11) . ?
C10 C10B 0.711(11) . ?
C10 C9B 1.966(15) . ?
C8A C8B 1.202(13) . ?
C8A C10B 1.723(13) . ?
C9A C9B 1.516(12) . ?
C9A C8B 1.662(13) . ?
C10A C10B 1.368(12) . ?
C10A C9B 1.375(13) . ?
C11 C12 1.530(3) . ?
C13 C18 1.378(3) . ?
C13 C14 1.385(3) . ?
C14 C15 1.379(3) . ?
C15 C16 1.364(4) . ?
C16 C17 1.366(4) . ?
C17 C18 1.390(3) . ?
C19 C20 1.381(3) . ?
C19 C24 1.383(3) . ?
C20 C21 1.382(3) . ?
C21 C22 1.373(3) . ?
C22 C23 1.373(3) . ?
C23 C24 1.379(3) . ?
C25 C30 1.382(3) . ?
C25 C26 1.391(3) . ?
C26 C27 1.382(3) . ?
C27 C28 1.372(3) . ?
C28 C29 1.374(3) . ?
C29 C30 1.381(3) . ?
C31 C32 1.377(3) . ?
C31 C36 1.380(3) . ?
C32 C33 1.382(3) . ?
C33 C34 1.372(4) . ?
C34 C35 1.362(4) . ?
C35 C36 1.382(3) . ?
B F2 1.363(3) . ?
B F3 1.366(3) . ?
B F1 1.377(3) . ?
B F4 1.378(3) . ?
